data_4076976
loop_
_publ_author_name
'Vicente, Jos\'e'
'Saura-Llamas, Isabel'
'Gr\"unwald, Claus'
'Alcaraz, Carmen'
'Jones, Peter G.'
'Bautista, Delia'

_publ_section_title
;
 Palladium-Assisted Formation of Carbon&#x2212;Carbon Bonds. Part
 10.1Insertion Reactions of Isocyanides into the Pd&#x2212;C Bond of
 Orthopalladated Primary Amines. Synthesis of 2-R-Aminoisoindolinium Salts
 (R =tBu, 2,6-Xylyl)
;
_journal_issue 17
_journal_name_full Organometallics
_journal_page_first 3587
_journal_paper_doi 10.1021/om020365n
_journal_volume 21
_journal_year 2002
_chemical_formula_sum 'C12 H16 Br F N2 Pd'
_chemical_formula_weight 393.58
_chemical_name_systematic
; 
 ? 
;
_space_group_IT_number 2
_symmetry_cell_setting triclinic
_symmetry_space_group_name_Hall '-P 1'
_symmetry_space_group_name_H-M 'P -1'
_atom_sites_solution_hydrogens geom
_atom_sites_solution_primary direct
_atom_sites_solution_secondary difmap
_audit_creation_method SHELXL-97
_cell_angle_alpha 80.825(5)
_cell_angle_beta 82.462(4)
_cell_angle_gamma 76.751(4)
_cell_formula_units_Z 2
_cell_length_a 5.3580(3)
_cell_length_b 10.0813(6)
_cell_length_c 13.6049(8)
_cell_measurement_reflns_used 62
_cell_measurement_temperature 173(2)
_cell_measurement_theta_max 12.5
_cell_measurement_theta_min 5.4
_cell_volume 702.73(7)
_computing_cell_refinement 'Siemens XSCANS'
_computing_data_collection 'Siemens XSCANS'
_computing_data_reduction 'Siemens XSCANS'
_computing_molecular_graphics 'Siemens SHELXTL'
_computing_publication_material 'Siemens SHELXTL'
_computing_structure_refinement 'SHELXL-97 (Sheldrick, 1997)'
_computing_structure_solution 'SHELXS-97 (Sheldrick, 1990)'
_diffrn_ambient_temperature 173(2)
_diffrn_measured_fraction_theta_full 0.997
_diffrn_measured_fraction_theta_max 0.997
_diffrn_measurement_device_type 'Siemens P4'
_diffrn_measurement_method \w-scans
_diffrn_radiation_monochromator graphite
_diffrn_radiation_source 'fine-focus sealed tube'
_diffrn_radiation_type MoK\a
_diffrn_radiation_wavelength 0.71073
_diffrn_reflns_av_R_equivalents 0.0088
_diffrn_reflns_av_sigmaI/netI 0.0138
_diffrn_reflns_limit_h_max 6
_diffrn_reflns_limit_h_min -6
_diffrn_reflns_limit_k_max 11
_diffrn_reflns_limit_k_min -11
_diffrn_reflns_limit_l_max 1
_diffrn_reflns_limit_l_min -16
_diffrn_reflns_number 2626
_diffrn_reflns_theta_full 25.00
_diffrn_reflns_theta_max 25.00
_diffrn_reflns_theta_min 3.05
_diffrn_standards_decay_% 1.6
_diffrn_standards_interval_count 247
_diffrn_standards_number 3
_exptl_absorpt_coefficient_mu 4.155
_exptl_absorpt_correction_T_max 0.914
_exptl_absorpt_correction_T_min 0.654
_exptl_absorpt_correction_type Psi-scans
_exptl_crystal_colour colourless
_exptl_crystal_density_diffrn 1.860
_exptl_crystal_density_method 'not measured'
_exptl_crystal_description prism
_exptl_crystal_F_000 384
_exptl_crystal_size_max 0.44
_exptl_crystal_size_mid 0.44
_exptl_crystal_size_min 0.34
_refine_diff_density_max 0.415
_refine_diff_density_min -0.608
_refine_diff_density_rms 0.066
_refine_ls_extinction_coef 0.0097(7)
_refine_ls_extinction_expression Fc^*^=kFc[1+0.001xFc^2^\l^3^/sin(2\q)]^-1/4^
_refine_ls_extinction_method SHELXL
_refine_ls_goodness_of_fit_ref 1.061
_refine_ls_hydrogen_treatment 'H1, H2 free,rigid methyls, others riding''
_refine_ls_matrix_type full
_refine_ls_number_parameters 166
_refine_ls_number_reflns 2473
_refine_ls_number_restraints 9
_refine_ls_restrained_S_all 1.060
_refine_ls_R_factor_all 0.0241
_refine_ls_R_factor_gt 0.0213
_refine_ls_shift/su_max 0.001
_refine_ls_shift/su_mean 0.000
_refine_ls_structure_factor_coef Fsqd
_refine_ls_weighting_details 'calc w=1/[\s^2^(Fo^2^)+(0.0218P)^2^+0.9315P] where P=(Fo^2^+2Fc^2^)/3'
_refine_ls_weighting_scheme calc
_refine_ls_wR_factor_gt 0.0488
_refine_ls_wR_factor_ref 0.0500
_reflns_number_gt 2309
_reflns_number_total 2473
_reflns_threshold_expression >2sigma(I)
_cod_data_source_file om020365n.cif
_cod_data_source_block 3d
_cod_depositor_comments
;
The following automatic conversions were performed:

'_symmetry_cell_setting' value 'Triclinic' changed to 'triclinic'
according to /home/saulius/struct/CIF-dictionaries/cif_core.dic
dictionary named 'cif_core.dic' version 2.4.1 from 2010-06-29.

Automatic conversion script
Id: cif_fix_values 1715 2011-07-08 13:25:40Z adriana 
;
_cod_original_sg_symbol_H-M P-1
_cod_database_code 4076976

loop_
_symmetry_equiv_pos_as_xyz
'x, y, z'
'-x, -y, -z'

loop_
_atom_site_label
_atom_site_type_symbol
_atom_site_fract_x
_atom_site_fract_y
_atom_site_fract_z
_atom_site_U_iso_or_equiv
_atom_site_adp_type
_atom_site_occupancy
_atom_site_symmetry_multiplicity
_atom_site_calc_flag
_atom_site_refinement_flags
Pd Pd 0.62358(4) 0.46388(2) 0.837348(16) 0.02419(9) Uani 1 1 d .
N1 N 0.7772(6) 0.3350(3) 0.9573(2) 0.0333(6) Uani 1 1 d D
H1 H 0.669(6) 0.345(4) 1.006(2) 0.052(12) Uiso 1 1 d D
H2 H 0.912(5) 0.353(4) 0.969(2) 0.032(9) Uiso 1 1 d D
Br Br 0.77416(7) 0.66291(3) 0.88230(2) 0.03771(11) Uani 1 1 d .
F F 0.1650(4) 0.1412(2) 0.67007(15) 0.0479(5) Uani 1 1 d .
C1 C 0.8301(6) 0.1883(3) 0.9422(2) 0.0325(7) Uani 1 1 d .
H1A H 0.8016 0.1303 1.0068 0.039 Uiso 1 1 calc R
H1B H 1.0113 0.1586 0.9147 0.039 Uiso 1 1 calc R
C11 C 0.5288(6) 0.2933(3) 0.8124(2) 0.0271(6) Uani 1 1 d D
C12 C 0.6510(6) 0.1736(3) 0.8706(2) 0.0285(6) Uani 1 1 d D
C13 C 0.6085(6) 0.0464(3) 0.8598(2) 0.0345(7) Uani 1 1 d D
H13 H 0.6917 -0.0334 0.8998 0.041 Uiso 1 1 calc R
C14 C 0.4480(6) 0.0331(3) 0.7922(2) 0.0372(7) Uani 1 1 d D
H14 H 0.4223 -0.0544 0.7840 0.045 Uiso 1 1 calc R
C15 C 0.3267(6) 0.1513(3) 0.7372(2) 0.0359(7) Uani 1 1 d D
C16 C 0.3616(6) 0.2802(3) 0.7456(2) 0.0315(7) Uani 1 1 d D
H16 H 0.2730 0.3592 0.7063 0.038 Uiso 1 1 calc R
N2 N 0.3515(5) 0.6479(2) 0.66263(18) 0.0278(5) Uani 1 1 d .
C2 C 0.4540(6) 0.5774(3) 0.7272(2) 0.0276(6) Uani 1 1 d .
C3 C 0.2057(5) 0.7303(3) 0.5823(2) 0.0282(6) Uani 1 1 d .
C4 C 0.1025(7) 0.6304(4) 0.5349(3) 0.0523(10) Uani 1 1 d .
H4A H 0.2466 0.5614 0.5094 0.063 Uiso 1 1 calc R
H4B H 0.0041 0.6804 0.4796 0.063 Uiso 1 1 calc R
H4C H -0.0099 0.5846 0.5850 0.063 Uiso 1 1 calc R
C5 C 0.3871(7) 0.8001(5) 0.5094(3) 0.0592(12) Uani 1 1 d .
H5A H 0.4507 0.8633 0.5428 0.071 Uiso 1 1 calc R
H5B H 0.2960 0.8517 0.4526 0.071 Uiso 1 1 calc R
H5C H 0.5327 0.7307 0.4854 0.071 Uiso 1 1 calc R
C6 C -0.0125(7) 0.8339(3) 0.6273(3) 0.0420(8) Uani 1 1 d .
H6A H -0.1225 0.7855 0.6767 0.050 Uiso 1 1 calc R
H6B H -0.1146 0.8884 0.5744 0.050 Uiso 1 1 calc R
H6C H 0.0584 0.8949 0.6601 0.050 Uiso 1 1 calc R

loop_
_atom_site_aniso_label
_atom_site_aniso_U_11
_atom_site_aniso_U_22
_atom_site_aniso_U_33
_atom_site_aniso_U_23
_atom_site_aniso_U_13
_atom_site_aniso_U_12
Pd 0.03125(14) 0.01875(13) 0.02113(13) 0.00276(8) -0.00837(9) -0.00289(9)
N1 0.0422(17) 0.0269(14) 0.0307(15) 0.0022(11) -0.0145(13) -0.0053(12)
Br 0.0496(2) 0.02752(18) 0.03862(19) 0.00316(13) -0.01697(15) -0.01157(14)
F 0.0712(14) 0.0422(11) 0.0395(11) -0.0002(9) -0.0185(10) -0.0270(10)
C1 0.0380(17) 0.0227(15) 0.0312(16) 0.0046(12) -0.0080(13) 0.0016(13)
C11 0.0344(15) 0.0217(14) 0.0227(14) -0.0013(11) -0.0003(12) -0.0033(12)
C12 0.0337(15) 0.0242(15) 0.0238(14) -0.0011(12) -0.0002(12) -0.0013(12)
C13 0.0454(18) 0.0203(15) 0.0329(16) 0.0005(12) -0.0008(14) -0.0019(13)
C14 0.053(2) 0.0231(16) 0.0346(17) -0.0039(13) 0.0024(15) -0.0096(14)
C15 0.0472(19) 0.0384(18) 0.0256(15) -0.0052(13) -0.0038(14) -0.0153(15)
C16 0.0439(18) 0.0249(15) 0.0253(15) 0.0031(12) -0.0061(13) -0.0094(13)
N2 0.0316(13) 0.0245(12) 0.0279(13) 0.0035(11) -0.0108(11) -0.0078(10)
C2 0.0302(15) 0.0233(15) 0.0308(16) -0.0018(12) -0.0041(13) -0.0095(12)
C3 0.0277(15) 0.0270(15) 0.0297(15) 0.0027(12) -0.0135(12) -0.0038(12)
C4 0.054(2) 0.042(2) 0.067(3) -0.0189(19) -0.038(2) 0.0038(17)
C5 0.0362(19) 0.075(3) 0.052(2) 0.034(2) -0.0132(17) -0.0077(19)
C6 0.048(2) 0.0319(18) 0.0418(19) -0.0008(14) -0.0121(16) 0.0005(15)

loop_
_atom_type_symbol
_atom_type_description
_atom_type_scat_dispersion_real
_atom_type_scat_dispersion_imag
_atom_type_scat_source
C C 0.0033 0.0016 'International Tables Vol C Tables 4.2.6.8 and 6.1.1.4'
H H 0.0000 0.0000 'International Tables Vol C Tables 4.2.6.8 and 6.1.1.4'
N N 0.0061 0.0033 'International Tables Vol C Tables 4.2.6.8 and 6.1.1.4'
F F 0.0171 0.0103 'International Tables Vol C Tables 4.2.6.8 and 6.1.1.4'
Br Br -0.2901 2.4595 'International Tables Vol C Tables 4.2.6.8 and 6.1.1.4'
Pd Pd -0.9988 1.0072 'International Tables Vol C Tables 4.2.6.8 and 6.1.1.4'

loop_
_geom_angle_atom_site_label_1
_geom_angle_atom_site_label_2
_geom_angle_atom_site_label_3
_geom_angle
C2 Pd C11 94.24(12)
C2 Pd N1 175.01(12)
C11 Pd N1 82.02(11)
C2 Pd Br 91.88(8)
C11 Pd Br 173.80(8)
N1 Pd Br 91.93(8)
C1 N1 Pd 112.26(19)
N1 C1 C12 108.0(2)
C16 C11 C12 118.2(3)
C16 C11 Pd 128.1(2)
C12 C11 Pd 113.7(2)
C13 C12 C11 120.3(3)
C13 C12 C1 121.7(3)
C11 C12 C1 118.0(3)
C14 C13 C12 121.4(3)
C15 C14 C13 117.6(3)
F C15 C14 118.8(3)
F C15 C16 118.0(3)
C14 C15 C16 123.2(3)
C15 C16 C11 119.3(3)
C2 N2 C3 175.3(3)
N2 C2 Pd 178.4(3)
N2 C3 C5 107.9(2)
N2 C3 C6 108.6(2)
C5 C3 C6 111.4(3)
N2 C3 C4 106.0(3)
C5 C3 C4 111.8(3)
C6 C3 C4 110.8(3)

loop_
_geom_bond_atom_site_label_1
_geom_bond_atom_site_label_2
_geom_bond_distance
Pd C2 1.927(3)
Pd C11 1.990(3)
Pd N1 2.053(3)
Pd Br 2.5127(4)
N1 C1 1.482(4)
F C15 1.369(4)
C1 C12 1.500(4)
C11 C16 1.398(4)
C11 C12 1.408(4)
C12 C13 1.386(4)
C13 C14 1.379(5)
C14 C15 1.375(4)
C15 C16 1.378(4)
N2 C2 1.153(4)
N2 C3 1.460(3)
C3 C5 1.503(5)
C3 C6 1.513(4)
C3 C4 1.514(5)

loop_
_geom_hbond_atom_site_label_D
_geom_hbond_atom_site_label_H
_geom_hbond_atom_site_label_A
_geom_hbond_distance_DH
_geom_hbond_distance_HA
_geom_hbond_distance_DA
_geom_hbond_angle_DHA
_geom_hbond_site_symmetry_A
N1 H1 Br 0.83(3) 2.65(3) 3.433(3) 158(4) 2_667
N1 H2 Br 0.82(2) 2.77(3) 3.458(3) 144(3) 2_767
